data_7231690
loop_
_publ_author_name
'Getmanenko, Yulia A.'
'Mullins, Christopher S.'
'Nesterov, Vladimir N.'
'Lake, Stephanie'
'Risko, Chad'
'Johnston-Halperin, Ezekiel'

_publ_section_title
;
 Magnetic ordering in a vanadium-organic coordination polymer using a
 pyrrolo[2,3-d:5,4-d&#x2032;]bis(thiazole)-based ligand
;
_journal_issue 63
_journal_name_full 'RSC Advances'
_journal_page_first 36223
_journal_paper_doi 10.1039/C8RA05697H
_journal_volume 8
_journal_year 2018
_chemical_formula_moiety 'C12 H15 N3 S2'
_chemical_formula_sum 'C12 H15 N3 S2'
_chemical_formula_weight 265.39
_space_group_crystal_system monoclinic
_space_group_IT_number 9
_space_group_name_Hall 'C -2yc'
_space_group_name_H-M_alt 'C 1 c 1'
_symmetry_space_group_name_Hall 'C -2yc'
_symmetry_space_group_name_H-M 'C 1 c 1'
_atom_sites_solution_hydrogens geom
_audit_creation_date 2018-08-28
_audit_creation_method
;
Olex2 1.2
(compiled 2018.05.29 svn.r3508 for OlexSys, GUI svn.r5506)
;
_audit_update_record
;
2018-09-17 deposited with the CCDC.
2018-10-16 downloaded from the CCDC.
;
_cell_angle_alpha 90
_cell_angle_beta 107.370(2)
_cell_angle_gamma 90
_cell_formula_units_Z 4
_cell_length_a 11.438(2)
_cell_length_b 11.940(2)
_cell_length_c 9.8740(19)
_cell_measurement_reflns_used 4687
_cell_measurement_temperature 220(2)
_cell_measurement_theta_max 26.92
_cell_measurement_theta_min 3.41
_cell_volume 1287.0(4)
_computing_data_collection 'Bruker APEX2'
_computing_data_reduction 'Bruker SAINT'
_computing_molecular_graphics 'Olex2 (Dolomanov et al., 2009)'
_computing_publication_material 'Olex2 (Dolomanov et al., 2009)'
_computing_structure_refinement 'ShelXL (Sheldrick, 2015)'
_diffrn_ambient_temperature 220.15
_diffrn_measured_fraction_theta_full 0.998
_diffrn_measured_fraction_theta_max 0.998
_diffrn_measurement_device_type 'Bruker APEX-II CCD'
_diffrn_measurement_method '\f and \w scans'
_diffrn_radiation_type MoK\a
_diffrn_radiation_wavelength 0.71073
_diffrn_reflns_av_R_equivalents 0.0183
_diffrn_reflns_av_unetI/netI 0.0230
_diffrn_reflns_Laue_measured_fraction_full 0.998
_diffrn_reflns_Laue_measured_fraction_max 0.998
_diffrn_reflns_limit_h_max 14
_diffrn_reflns_limit_h_min -14
_diffrn_reflns_limit_k_max 15
_diffrn_reflns_limit_k_min -15
_diffrn_reflns_limit_l_max 12
_diffrn_reflns_limit_l_min -12
_diffrn_reflns_number 6623
_diffrn_reflns_point_group_measured_fraction_full 0.996
_diffrn_reflns_point_group_measured_fraction_max 0.989
_diffrn_reflns_theta_full 25.242
_diffrn_reflns_theta_max 26.948
_diffrn_reflns_theta_min 3.413
_diffrn_standards_number 0
_exptl_absorpt_coefficient_mu 0.395
_exptl_absorpt_correction_type none
_exptl_crystal_colour colourless
_exptl_crystal_density_diffrn 1.370
_exptl_crystal_description block
_exptl_crystal_F_000 560
_exptl_crystal_size_max 0.14
_exptl_crystal_size_mid 0.137
_exptl_crystal_size_min 0.087
_refine_diff_density_max 0.141
_refine_diff_density_min -0.128
_refine_diff_density_rms 0.029
_refine_ls_abs_structure_details
;
 Flack x determined using 1313 quotients [(I+)-(I-)]/[(I+)+(I-)]
 (Parsons, Flack and Wagner, Acta Cryst. B69 (2013) 249-259).
;
_refine_ls_abs_structure_Flack 0.04(2)
_refine_ls_extinction_coef 0.0202(12)
_refine_ls_extinction_expression Fc^*^=kFc[1+0.001xFc^2^\l^3^/sin(2\q)]^-1/4^
_refine_ls_extinction_method 'SHELXL-2018/3 (Sheldrick 2018)'
_refine_ls_goodness_of_fit_ref 1.052
_refine_ls_hydrogen_treatment constr
_refine_ls_matrix_type full
_refine_ls_number_parameters 156
_refine_ls_number_reflns 2763
_refine_ls_number_restraints 2
_refine_ls_restrained_S_all 1.051
_refine_ls_R_factor_all 0.0208
_refine_ls_R_factor_gt 0.0203
_refine_ls_shift/su_max 0.001
_refine_ls_shift/su_mean 0.000
_refine_ls_structure_factor_coef Fsqd
_refine_ls_weighting_details 'w=1/[\s^2^(Fo^2^)+(0.0261P)^2^+0.2095P] where P=(Fo^2^+2Fc^2^)/3'
_refine_ls_weighting_scheme calc
_refine_ls_wR_factor_gt 0.0505
_refine_ls_wR_factor_ref 0.0509
_reflns_Friedel_coverage 0.976
_reflns_Friedel_fraction_full 0.993
_reflns_Friedel_fraction_max 0.979
_reflns_number_gt 2716
_reflns_number_total 2763
_reflns_threshold_expression 'I > 2\s(I)'
_cod_data_source_file c8ra05697h2.cif
_cod_data_source_block invt
_cod_database_code 7231690
_shelx_shelxl_version_number 2018/3
_shelx_space_group_comment
;
The symmetry employed for this shelxl refinement is uniquely defined
by the following loop, which should always be used as a source of
symmetry information in preference to the above space-group names.
They are only intended as comments.
;
_shelx_estimated_absorpt_t_max 0.966
_shelx_estimated_absorpt_t_min 0.947
_olex2_refinement_description
;
1. Fixed Uiso
 At 1.2 times of:
  All C(H) groups, All C(H,H) groups
 At 1.5 times of:
  All C(H,H,H) groups
2.a Secondary CH2 refined with riding coordinates:
 C7(H7A,H7B), C8(H8A,H8B), C9(H9A,H9B), C10(H10A,H10B), C11(H11A,H11B)
2.b Aromatic/amide H refined with riding coordinates:
 C1(H1), C4(H4)
2.c Idealised Me refined as rotating group:
 C12(H12A,H12B,H12C)
;
_olex2_submission_special_instructions 'No special instructions were received'

loop_
_space_group_symop_operation_xyz
'x, y, z'
'x, -y, z+1/2'
'x+1/2, y+1/2, z'
'x+1/2, -y+1/2, z+1/2'

loop_
_atom_site_label
_atom_site_type_symbol
_atom_site_fract_x
_atom_site_fract_y
_atom_site_fract_z
_atom_site_U_iso_or_equiv
_atom_site_adp_type
_atom_site_occupancy
_atom_site_site_symmetry_order
_atom_site_calc_flag
_atom_site_refinement_flags_posn
S1 S 0.78559(5) 0.87248(4) 0.19861(5) 0.03380(14) Uani 1 1 d .
N1 N 0.87977(16) 0.73276(14) 0.4051(2) 0.0348(4) Uani 1 1 d .
C1 C 0.8859(2) 0.76711(18) 0.2826(2) 0.0371(5) Uani 1 1 d .
H1 H 0.942496 0.736133 0.240930 0.045 Uiso 1 1 calc R
S2 S 0.52876(4) 1.02050(4) 0.37842(5) 0.03299(14) Uani 1 1 d .
N2 N 0.74666(16) 0.78770(14) 0.55270(17) 0.0294(4) Uani 1 1 d .
C2 C 0.79020(17) 0.79325(16) 0.4371(2) 0.0282(4) Uani 1 1 d .
C3 C 0.65533(17) 0.86683(16) 0.5274(2) 0.0273(4) Uani 1 1 d .
N3 N 0.58073(17) 0.89703(16) 0.60616(17) 0.0339(4) Uani 1 1 d .
C4 C 0.5100(2) 0.97720(19) 0.5376(2) 0.0354(5) Uani 1 1 d .
H4 H 0.450823 1.010270 0.573541 0.042 Uiso 1 1 calc R
C5 C 0.64118(17) 0.92125(15) 0.3991(2) 0.0267(4) Uani 1 1 d .
C6 C 0.72834(17) 0.87339(15) 0.34069(19) 0.0267(4) Uani 1 1 d .
C7 C 0.7962(2) 0.72245(17) 0.6823(2) 0.0355(5) Uani 1 1 d .
H7A H 0.855261 0.667999 0.667358 0.043 Uiso 1 1 calc R
H7B H 0.729475 0.680654 0.702303 0.043 Uiso 1 1 calc R
C8 C 0.85906(19) 0.79502(19) 0.8101(2) 0.0353(5) Uani 1 1 d .
H8A H 0.799013 0.847855 0.826270 0.042 Uiso 1 1 calc R
H8B H 0.886511 0.746932 0.894118 0.042 Uiso 1 1 calc R
C9 C 0.9679(2) 0.86046(18) 0.7950(2) 0.0352(5) Uani 1 1 d .
H9A H 0.941700 0.905937 0.708565 0.042 Uiso 1 1 calc R
H9B H 1.030223 0.807743 0.784299 0.042 Uiso 1 1 calc R
C10 C 1.0246(2) 0.9365(2) 0.9205(2) 0.0383(5) Uani 1 1 d .
H10A H 1.053502 0.890585 1.006319 0.046 Uiso 1 1 calc R
H10B H 0.961414 0.987176 0.933369 0.046 Uiso 1 1 calc R
C11 C 1.1307(2) 1.0055(2) 0.9039(3) 0.0457(6) Uani 1 1 d .
H11A H 1.196423 0.954780 0.898088 0.055 Uiso 1 1 calc R
H11B H 1.103392 1.047037 0.814311 0.055 Uiso 1 1 calc R
C12 C 1.1817(3) 1.0875(2) 1.0236(3) 0.0559(7) Uani 1 1 d .
H12A H 1.246832 1.130810 1.004673 0.084 Uiso 1 1 calc GR
H12B H 1.213834 1.046837 1.111975 0.084 Uiso 1 1 calc GR
H12C H 1.117032 1.137532 1.031026 0.084 Uiso 1 1 calc GR

loop_
_atom_site_aniso_label
_atom_site_aniso_U_11
_atom_site_aniso_U_22
_atom_site_aniso_U_33
_atom_site_aniso_U_23
_atom_site_aniso_U_13
_atom_site_aniso_U_12
S1 0.0406(3) 0.0338(3) 0.0322(3) 0.0014(2) 0.0188(2) 0.0059(2)
N1 0.0336(9) 0.0320(9) 0.0399(9) -0.0007(7) 0.0125(7) 0.0068(7)
C1 0.0362(11) 0.0350(11) 0.0445(12) -0.0037(9) 0.0188(9) 0.0063(9)
S2 0.0367(3) 0.0381(3) 0.0255(2) 0.0032(2) 0.01129(18) 0.0143(2)
N2 0.0322(8) 0.0294(8) 0.0261(8) 0.0035(6) 0.0078(7) 0.0056(7)
C2 0.0287(9) 0.0266(9) 0.0293(10) -0.0017(7) 0.0083(8) 0.0013(7)
C3 0.0293(9) 0.0280(9) 0.0244(9) -0.0008(7) 0.0076(8) 0.0022(7)
N3 0.0367(9) 0.0415(10) 0.0257(8) 0.0006(7) 0.0125(7) 0.0055(8)
C4 0.0344(11) 0.0469(12) 0.0272(10) -0.0010(9) 0.0127(8) 0.0089(9)
C5 0.0291(9) 0.0262(9) 0.0243(9) -0.0001(7) 0.0074(8) 0.0039(7)
C6 0.0293(9) 0.0269(9) 0.0250(9) -0.0002(7) 0.0099(8) 0.0007(7)
C7 0.0401(11) 0.0304(9) 0.0328(11) 0.0076(9) 0.0061(8) 0.0027(9)
C8 0.0374(11) 0.0385(11) 0.0274(10) 0.0062(8) 0.0057(9) 0.0028(9)
C9 0.0347(10) 0.0351(10) 0.0349(11) 0.0018(9) 0.0090(8) 0.0040(9)
C10 0.0357(10) 0.0420(12) 0.0332(11) 0.0027(9) 0.0042(9) 0.0016(9)
C11 0.0398(13) 0.0476(13) 0.0496(14) -0.0044(11) 0.0131(11) -0.0029(10)
C12 0.0480(15) 0.0542(15) 0.0640(18) -0.0116(14) 0.0145(12) -0.0098(12)

loop_
_atom_type_symbol
_atom_type_description
_atom_type_scat_dispersion_real
_atom_type_scat_dispersion_imag
_atom_type_scat_source
C C 0.0033 0.0016 'International Tables Vol C Tables 4.2.6.8 and 6.1.1.4'
H H 0.0000 0.0000 'International Tables Vol C Tables 4.2.6.8 and 6.1.1.4'
N N 0.0061 0.0033 'International Tables Vol C Tables 4.2.6.8 and 6.1.1.4'
S S 0.1246 0.1234 'International Tables Vol C Tables 4.2.6.8 and 6.1.1.4'

loop_
_geom_angle_atom_site_label_1
_geom_angle_atom_site_label_2
_geom_angle_atom_site_label_3
_geom_angle
C6 S1 C1 88.47(10)
C1 N1 C2 107.53(17)
S1 C1 H1 121.3
N1 C1 S1 117.47(16)
N1 C1 H1 121.3
C5 S2 C4 88.70(10)
C2 N2 C7 127.63(17)
C3 N2 C2 105.03(15)
C3 N2 C7 126.94(16)
N1 C2 N2 130.42(18)
N1 C2 C6 118.12(17)
N2 C2 C6 111.46(16)
N2 C3 C5 111.26(16)
N3 C3 N2 130.44(17)
N3 C3 C5 118.30(17)
C4 N3 C3 107.13(17)
S2 C4 H4 121.1
N3 C4 S2 117.74(16)
N3 C4 H4 121.1
C3 C5 S2 108.10(14)
C3 C5 C6 106.18(16)
C6 C5 S2 145.69(16)
C2 C6 S1 108.41(14)
C2 C6 C5 106.07(16)
C5 C6 S1 145.50(15)
N2 C7 H7A 109.0
N2 C7 H7B 109.0
N2 C7 C8 112.73(16)
H7A C7 H7B 107.8
C8 C7 H7A 109.0
C8 C7 H7B 109.0
C7 C8 H8A 108.7
C7 C8 H8B 108.7
H8A C8 H8B 107.6
C9 C8 C7 114.23(18)
C9 C8 H8A 108.7
C9 C8 H8B 108.7
C8 C9 H9A 109.0
C8 C9 H9B 109.0
C8 C9 C10 113.07(19)
H9A C9 H9B 107.8
C10 C9 H9A 109.0
C10 C9 H9B 109.0
C9 C10 H10A 108.9
C9 C10 H10B 108.9
C9 C10 C11 113.5(2)
H10A C10 H10B 107.7
C11 C10 H10A 108.9
C11 C10 H10B 108.9
C10 C11 H11A 108.8
C10 C11 H11B 108.8
H11A C11 H11B 107.7
C12 C11 C10 113.7(2)
C12 C11 H11A 108.8
C12 C11 H11B 108.8
C11 C12 H12A 109.5
C11 C12 H12B 109.5
C11 C12 H12C 109.5
H12A C12 H12B 109.5
H12A C12 H12C 109.5
H12B C12 H12C 109.5

loop_
_geom_bond_atom_site_label_1
_geom_bond_atom_site_label_2
_geom_bond_distance
S1 C1 1.738(2)
S1 C6 1.7163(19)
N1 C1 1.299(3)
N1 C2 1.365(2)
C1 H1 0.9400
S2 C4 1.728(2)
S2 C5 1.7155(18)
N2 C2 1.377(3)
N2 C3 1.375(2)
N2 C7 1.461(3)
C2 C6 1.386(3)
C3 N3 1.364(3)
C3 C5 1.389(3)
N3 C4 1.305(3)
C4 H4 0.9400
C5 C6 1.413(3)
C7 H7A 0.9800
C7 H7B 0.9800
C7 C8 1.523(3)
C8 H8A 0.9800
C8 H8B 0.9800
C8 C9 1.515(3)
C9 H9A 0.9800
C9 H9B 0.9800
C9 C10 1.516(3)
C10 H10A 0.9800
C10 H10B 0.9800
C10 C11 1.516(3)
C11 H11A 0.9800
C11 H11B 0.9800
C11 C12 1.512(4)
C12 H12A 0.9700
C12 H12B 0.9700
C12 H12C 0.9700

loop_
_geom_torsion_atom_site_label_1
_geom_torsion_atom_site_label_2
_geom_torsion_atom_site_label_3
_geom_torsion_atom_site_label_4
_geom_torsion
N1 C2 C6 S1 0.5(2)
N1 C2 C6 C5 179.25(16)
C1 S1 C6 C2 -0.46(15)
C1 S1 C6 C5 -178.4(3)
C1 N1 C2 N2 178.7(2)
C1 N1 C2 C6 -0.2(2)
S2 C5 C6 S1 -4.7(5)
S2 C5 C6 C2 177.4(2)
N2 C2 C6 S1 -178.60(14)
N2 C2 C6 C5 0.2(2)
N2 C3 N3 C4 179.3(2)
N2 C3 C5 S2 -178.44(13)
N2 C3 C5 C6 0.1(2)
N2 C7 C8 C9 -61.2(2)
C2 N1 C1 S1 -0.2(2)
C2 N2 C3 N3 179.7(2)
C2 N2 C3 C5 0.0(2)
C2 N2 C7 C8 108.0(2)
C3 N2 C2 N1 -179.04(19)
C3 N2 C2 C6 -0.1(2)
C3 N2 C7 C8 -63.6(3)
C3 N3 C4 S2 -0.2(2)
C3 C5 C6 S1 177.8(2)
C3 C5 C6 C2 -0.2(2)
N3 C3 C5 S2 1.8(2)
N3 C3 C5 C6 -179.61(17)
C4 S2 C5 C3 -1.50(15)
C4 S2 C5 C6 -179.0(3)
C5 S2 C4 N3 1.09(19)
C5 C3 N3 C4 -1.1(3)
C6 S1 C1 N1 0.41(19)
C7 N2 C2 N1 7.9(3)
C7 N2 C2 C6 -173.21(18)
C7 N2 C3 N3 -7.2(3)
C7 N2 C3 C5 173.15(18)
C7 C8 C9 C10 177.03(17)
C8 C9 C10 C11 -177.87(19)
C9 C10 C11 C12 175.8(2)
